data_2239860
loop_
_publ_author_name
'St\"oger, Berthold'
'Weil, Matthias'
'Bichler, Bernhard'
'Eder, Wolfgang'
'Kirchner, Karl'

_publ_section_title
;
 Crystal structure of
 <i>N</i>,<i>N</i>'-bis(diisopropylphosphanyl)-4-methylpyridine-2,6-diamine
;
_journal_coeditor_code SU0004
_journal_issue 9
_journal_name_full 'Acta Crystallographica Section E'
_journal_page_first o889
_journal_page_last o890
_journal_paper_doi 10.1107/S1600536814010976
_journal_volume 70
_journal_year 2014
_chemical_formula_iupac 'C18 H35 N3 P2'
_chemical_formula_moiety 'C18 H35 N3 P2'
_chemical_formula_sum 'C18 H35 N3 P2'
_chemical_formula_weight 355.4
_chemical_name_systematic
;
<i>N</i>,<i>N</i>'-Bis(diisopropylphosphanyl)-4-methylpyridine-2,6-diamine
;
_space_group_IT_number 61
_symmetry_cell_setting orthorhombic
_symmetry_space_group_name_Hall '-P 2ac 2ab'
_symmetry_space_group_name_H-M 'P b c a'
_atom_sites_solution_hydrogens mixed
_atom_sites_solution_primary iterative
_atom_sites_solution_secondary none
_cell_angle_alpha 90
_cell_angle_beta 90
_cell_angle_gamma 90
_cell_formula_units_Z 8
_cell_length_a 14.3394(12)
_cell_length_b 10.0089(16)
_cell_length_c 29.562(3)
_cell_measurement_reflns_used 9974
_cell_measurement_temperature 100
_cell_measurement_theta_max 30
_cell_measurement_theta_min 2.5
_cell_volume 4242.8(9)
_computing_cell_refinement 'SAINT-Plus (Bruker, 2013)'
_computing_data_collection 'APEX2 (Bruker, 2013)'
_computing_data_reduction 'SAINT-Plus (Bruker, 2013)'
_computing_molecular_graphics 'Mercury (Macrae <i>et al.</i>, 2008)'
_computing_publication_material 'publCIF (Westrip, 2010)'
_computing_structure_refinement '<i>JANA2006</i> (Pet\<r\'i\<cek, <i>et al.</i>, 2014)'
_computing_structure_solution '<i>SUPERFLIP</i> (Palatinus & Chapuis, 2007)'
_diffrn_ambient_temperature 100
_diffrn_measured_fraction_theta_full 1
_diffrn_measured_fraction_theta_max 1
_diffrn_measurement_device 'four-cycle diffractometer'
_diffrn_measurement_device_type 'Bruker APEXII CCD'
_diffrn_measurement_method '\w and \f scans'
_diffrn_radiation_monochromator graphite
_diffrn_radiation_source 'X-ray tube'
_diffrn_radiation_type 'Mo K\a'
_diffrn_radiation_wavelength 0.71073
_diffrn_reflns_av_R_equivalents 0.0664
_diffrn_reflns_limit_h_max 20
_diffrn_reflns_limit_h_min -20
_diffrn_reflns_limit_k_max 14
_diffrn_reflns_limit_k_min -14
_diffrn_reflns_limit_l_max 41
_diffrn_reflns_limit_l_min -41
_diffrn_reflns_number 149837
_diffrn_reflns_theta_full 30.14
_diffrn_reflns_theta_max 30.14
_diffrn_reflns_theta_min 1.38
_exptl_absorpt_coefficient_mu 0.209
_exptl_absorpt_correction_T_max 0.99
_exptl_absorpt_correction_T_min 0.93
_exptl_absorpt_correction_type multi-scan
_exptl_absorpt_process_details
;
(<i>SADABS</i>; Bruker, 2013)
;
_exptl_crystal_colour 'translucent colourless'
_exptl_crystal_density_diffrn 1.1125
_exptl_crystal_description plate
_exptl_crystal_F_000 1552
_exptl_crystal_size_max 0.70
_exptl_crystal_size_mid 0.28
_exptl_crystal_size_min 0.04
_refine_diff_density_max 0.29
_refine_diff_density_min -0.21
_refine_ls_extinction_method none
_refine_ls_goodness_of_fit_ref 1.39
_refine_ls_hydrogen_treatment mixed
_refine_ls_number_constraints 132
_refine_ls_number_parameters 216
_refine_ls_number_reflns 6241
_refine_ls_number_restraints 2
_refine_ls_R_factor_all 0.0499
_refine_ls_R_factor_gt 0.0311
_refine_ls_shift/su_max 0.0138
_refine_ls_shift/su_mean 0.0007
_refine_ls_structure_factor_coef F
_refine_ls_weighting_details w=1/(\s^2^(F)+0.0004F^2^)
_refine_ls_weighting_scheme sigma
_refine_ls_wR_factor_gt 0.0434
_refine_ls_wR_factor_ref 0.0457
_reflns_number_gt 4614
_reflns_number_total 6241
_reflns_threshold_expression I>3\s(I)
_cod_data_source_file su0004sup1.cif
_cod_data_source_block I
_cod_depositor_comments
;
The following automatic conversions were performed:

'_atom_sites_solution_hydrogens' value 'geom,difmap' was changed to
'mixed'.

Automatic conversion script
Id: cif_fix_values 6452 2018-10-05 10:23:21Z andrius 
;
_cod_original_cell_volume 4242.9(9)
_cod_database_code 2239860
_cod_database_fobs_code 2239860

loop_
_space_group_symop_id
_space_group_symop_operation_xyz
1 x,y,z
2 -x+1/2,-y,z+1/2
3 -x,y+1/2,-z+1/2
4 x+1/2,-y+1/2,-z
5 -x,-y,-z
6 x+1/2,y,-z+1/2
7 x,-y+1/2,z+1/2
8 -x+1/2,y+1/2,z

loop_
_atom_site_type_symbol
_atom_site_label
_atom_site_fract_x
_atom_site_fract_y
_atom_site_fract_z
_atom_site_U_iso_or_equiv
_atom_site_adp_type
_atom_site_calc_flag
_atom_site_occupancy
P P1 0.781952(19) 0.61761(3) 0.277629(10) 0.01628(8) Uani d 1
P P2 0.62798(2) 0.33177(3) 0.045775(10) 0.01837(8) Uani d 1
N N1 0.70180(6) 0.42925(9) 0.16952(3) 0.0149(2) Uani d 1
N N2 0.73728(7) 0.50053(10) 0.24153(3) 0.0176(3) Uani d 1
N N3 0.66959(7) 0.33964(10) 0.10001(3) 0.0200(3) Uani d 1
C C1 0.69814(7) 0.52954(11) 0.19953(4) 0.0146(3) Uani d 1
C C2 0.65663(7) 0.65213(11) 0.19012(4) 0.0166(3) Uani d 1
C C3 0.61705(7) 0.67148(11) 0.14781(4) 0.0164(3) Uani d 1
C C4 0.62017(8) 0.56884(11) 0.11637(4) 0.0180(3) Uani d 1
C C5 0.66312(7) 0.44882(11) 0.12890(4) 0.0158(3) Uani d 1
C C6 0.57228(8) 0.80360(11) 0.13652(4) 0.0220(3) Uani d 1
C C7 0.76791(8) 0.52642(12) 0.33135(4) 0.0211(3) Uani d 1
C C8 0.66449(9) 0.50783(15) 0.34168(5) 0.0326(4) Uani d 1
C C9 0.81669(11) 0.60387(14) 0.36929(4) 0.0321(4) Uani d 1
C C10 0.90932(8) 0.60456(12) 0.26658(4) 0.0207(3) Uani d 1
C C11 0.92671(9) 0.64908(13) 0.21773(4) 0.0280(4) Uani d 1
C C12 0.95354(8) 0.46787(12) 0.27535(4) 0.0251(3) Uani d 1
C C13 0.71074(8) 0.20717(12) 0.02331(4) 0.0196(3) Uani d 1
C C14 0.80702(9) 0.27110(14) 0.01819(4) 0.0304(4) Uani d 1
C C15 0.67652(9) 0.15302(14) -0.02210(4) 0.0288(4) Uani d 1
C C16 0.51998(8) 0.23173(12) 0.05297(4) 0.0218(3) Uani d 1
C C17 0.44882(9) 0.31763(15) 0.07830(5) 0.0322(4) Uani d 1
C C18 0.53214(9) 0.09667(13) 0.07581(4) 0.0285(4) Uani d 1
H H1c2 0.655417 0.721798 0.212436 0.0199 Uiso d 1
H H1c4 0.593587 0.579767 0.086795 0.0216 Uiso d 1
H H1c6 0.531526 0.829737 0.160715 0.0264 Uiso d 1
H H2c6 0.619791 0.870155 0.132575 0.0264 Uiso d 1
H H3c6 0.536997 0.795035 0.109071 0.0264 Uiso d 1
H H1c7 0.795933 0.439591 0.328992 0.0253 Uiso d 1
H H1c8 0.634885 0.463114 0.316796 0.0392 Uiso d 1
H H2c8 0.657585 0.4551 0.368598 0.0392 Uiso d 1
H H3c8 0.635919 0.593558 0.346145 0.0392 Uiso d 1
H H1c9 0.88155 0.614221 0.362035 0.0386 Uiso d 1
H H2c9 0.788416 0.690318 0.372402 0.0386 Uiso d 1
H H3c9 0.810676 0.555582 0.397193 0.0386 Uiso d 1
H H1c10 0.939505 0.661523 0.288221 0.0248 Uiso d 1
H H1c11 0.897622 0.734181 0.212703 0.0336 Uiso d 1
H H2c11 0.992597 0.656607 0.212556 0.0336 Uiso d 1
H H3c11 0.900823 0.584359 0.197319 0.0336 Uiso d 1
H H1c12 0.950231 0.447657 0.307053 0.0302 Uiso d 1
H H2c12 0.920525 0.400794 0.258548 0.0302 Uiso d 1
H H3c12 1.017612 0.469408 0.265948 0.0302 Uiso d 1
H H1c13 0.714996 0.133665 0.044067 0.0235 Uiso d 1
H H1c14 0.823637 0.315444 0.045839 0.0365 Uiso d 1
H H2c14 0.852243 0.203124 0.011583 0.0365 Uiso d 1
H H3c14 0.805635 0.334884 -0.006051 0.0365 Uiso d 1
H H1c15 0.620148 0.103025 -0.0176 0.0345 Uiso d 1
H H2c15 0.664577 0.226133 -0.042306 0.0345 Uiso d 1
H H3c15 0.723356 0.095883 -0.034922 0.0345 Uiso d 1
H H1c16 0.498808 0.208867 0.023147 0.0262 Uiso d 1
H H1c17 0.440136 0.400466 0.062477 0.0386 Uiso d 1
H H2c17 0.390461 0.270903 0.080008 0.0386 Uiso d 1
H H3c17 0.471218 0.335423 0.108302 0.0386 Uiso d 1
H H1c18 0.569613 0.039846 0.056995 0.0343 Uiso d 1
H H2c18 0.562348 0.108617 0.104509 0.0343 Uiso d 1
H H3c18 0.472136 0.056297 0.080352 0.0343 Uiso d 1
H H1n3 0.6939(10) 0.2689(9) 0.1124(5) 0.042(4) Uiso d 1
H H1n2 0.7548(9) 0.4176(4) 0.2438(5) 0.027(4) Uiso d 1

loop_
_atom_site_aniso_label
_atom_site_aniso_U_11
_atom_site_aniso_U_22
_atom_site_aniso_U_33
_atom_site_aniso_U_12
_atom_site_aniso_U_13
_atom_site_aniso_U_23
_atom_site_aniso_type_symbol
P1 0.01745(13) 0.01506(14) 0.01634(13) 0.00115(10) -0.00312(10) -0.00393(11) P
P2 0.02390(15) 0.01747(15) 0.01375(13) 0.00096(11) -0.00236(10) -0.00068(11) P
N1 0.0140(4) 0.0141(4) 0.0165(4) -0.0004(3) -0.0013(3) -0.0016(3) N
N2 0.0208(5) 0.0137(4) 0.0182(4) 0.0012(4) -0.0056(4) -0.0025(4) N
N3 0.0287(5) 0.0153(5) 0.0160(4) 0.0045(4) -0.0058(4) -0.0028(4) N
C1 0.0112(4) 0.0159(5) 0.0167(5) -0.0022(4) -0.0006(4) -0.0010(4) C
C2 0.0156(5) 0.0141(5) 0.0199(5) 0.0001(4) -0.0007(4) -0.0034(4) C
C3 0.0139(5) 0.0135(5) 0.0217(5) -0.0003(4) 0.0000(4) 0.0010(4) C
C4 0.0207(5) 0.0163(5) 0.0170(5) 0.0016(4) -0.0031(4) 0.0002(4) C
C5 0.0156(5) 0.0155(5) 0.0162(5) -0.0014(4) 0.0003(4) -0.0020(4) C
C6 0.0239(6) 0.0168(5) 0.0253(6) 0.0045(4) -0.0025(4) 0.0002(5) C
C7 0.0249(6) 0.0211(6) 0.0171(5) 0.0032(4) -0.0013(4) -0.0022(4) C
C8 0.0296(6) 0.0423(8) 0.0260(6) 0.0022(6) 0.0067(5) 0.0028(6) C
C9 0.0461(8) 0.0318(7) 0.0185(6) 0.0040(6) -0.0077(5) -0.0039(5) C
C10 0.0177(5) 0.0183(6) 0.0260(6) -0.0018(4) -0.0031(4) -0.0044(5) C
C11 0.0260(6) 0.0249(6) 0.0332(7) -0.0011(5) 0.0065(5) 0.0012(5) C
C12 0.0182(5) 0.0240(6) 0.0332(7) 0.0018(4) -0.0041(5) -0.0020(5) C
C13 0.0227(5) 0.0198(5) 0.0161(5) -0.0014(4) 0.0030(4) -0.0015(4) C
C14 0.0269(6) 0.0341(8) 0.0301(7) -0.0059(5) 0.0072(5) -0.0027(6) C
C15 0.0374(7) 0.0300(7) 0.0189(6) -0.0014(6) 0.0031(5) -0.0060(5) C
C16 0.0192(5) 0.0272(6) 0.0191(5) 0.0018(5) -0.0018(4) -0.0049(5) C
C17 0.0242(6) 0.0400(8) 0.0323(7) 0.0051(6) 0.0006(5) -0.0097(6) C
C18 0.0271(6) 0.0282(7) 0.0303(7) -0.0062(5) 0.0044(5) -0.0002(5) C

loop_
_atom_type_symbol
_atom_type_scat_dispersion_real
_atom_type_scat_dispersion_imag
_atom_type_scat_source
C 0.0033 0.0016 'International Tables Vol C tables 4.2.6.8 and 6.1.1.1'
H 0.0000 0.0000 'International Tables Vol C tables 4.2.6.8 and 6.1.1.1'
N 0.0061 0.0033 'International Tables Vol C tables 4.2.6.8 and 6.1.1.1'
P 0.1023 0.0942 'International Tables Vol C tables 4.2.6.8 and 6.1.1.1'

loop_
_geom_angle_atom_site_label_1
_geom_angle_atom_site_label_2
_geom_angle_atom_site_label_3
_geom_angle
N2 P1 C7 99.06(5)
N2 P1 C10 102.14(5)
C7 P1 C10 102.93(5)
N3 P2 C13 98.28(5)
N3 P2 C16 102.02(5)
C13 P2 C16 102.31(5)
C1 N1 C5 117.93(9)
P1 N2 C1 124.36(8)
P1 N2 H1n2 119.8(9)
C1 N2 H1n2 112.7(9)
P2 N3 C5 126.02(8)
P2 N3 H1n3 119.7(9)
C5 N3 H1n3 114.1(9)
N1 C1 N2 114.71(9)
N1 C1 C2 122.99(10)
N2 C1 C2 122.29(10)
C1 C2 C3 118.57(10)
C1 C2 H1c2 120.71
C3 C2 H1c2 120.71
C2 C3 C4 119.21(10)
C2 C3 C6 119.76(10)
C4 C3 C6 121.02(10)
C3 C4 C5 118.21(10)
C3 C4 H1c4 120.89
C5 C4 H1c4 120.89
N1 C5 N3 114.13(9)
N1 C5 C4 123.08(10)
N3 C5 C4 122.78(10)
C3 C6 H1c6 109.47
C3 C6 H2c6 109.47
C3 C6 H3c6 109.47
H1c6 C6 H2c6 109.47
H1c6 C6 H3c6 109.47
H2c6 C6 H3c6 109.47
P1 C7 C8 109.83(8)
P1 C7 C9 109.29(8)
P1 C7 H1c7 109.89
C8 C7 C9 111.03(10)
C8 C7 H1c7 108.11
C9 C7 H1c7 108.66
C7 C8 H1c8 109.47
C7 C8 H2c8 109.47
C7 C8 H3c8 109.47
H1c8 C8 H2c8 109.47
H1c8 C8 H3c8 109.47
H2c8 C8 H3c8 109.47
C7 C9 H1c9 109.47
C7 C9 H2c9 109.47
C7 C9 H3c9 109.47
H1c9 C9 H2c9 109.47
H1c9 C9 H3c9 109.47
H2c9 C9 H3c9 109.47
P1 C10 C11 107.76(8)
P1 C10 C12 116.11(8)
P1 C10 H1c10 106.5
C11 C10 C12 110.63(10)
C11 C10 H1c10 112.45
C12 C10 H1c10 103.38
C10 C11 H1c11 109.47
C10 C11 H2c11 109.47
C10 C11 H3c11 109.47
H1c11 C11 H2c11 109.47
H1c11 C11 H3c11 109.47
H2c11 C11 H3c11 109.47
C10 C12 H1c12 109.47
C10 C12 H2c12 109.47
C10 C12 H3c12 109.47
H1c12 C12 H2c12 109.47
H1c12 C12 H3c12 109.47
H2c12 C12 H3c12 109.47
P2 C13 C14 109.48(9)
P2 C13 C15 110.44(8)
P2 C13 H1c13 109.19
C14 C13 C15 110.57(10)
C14 C13 H1c13 109.06
C15 C13 H1c13 108.06
C13 C14 H1c14 109.47
C13 C14 H2c14 109.47
C13 C14 H3c14 109.47
H1c14 C14 H2c14 109.47
H1c14 C14 H3c14 109.47
H2c14 C14 H3c14 109.47
C13 C15 H1c15 109.47
C13 C15 H2c15 109.47
C13 C15 H3c15 109.47
H1c15 C15 H2c15 109.47
H1c15 C15 H3c15 109.47
H2c15 C15 H3c15 109.47
P2 C16 C17 108.02(9)
P2 C16 C18 115.76(8)
P2 C16 H1c16 106.69
C17 C16 C18 111.01(10)
C17 C16 H1c16 111.87
C18 C16 H1c16 103.42
C16 C17 H1c17 109.47
C16 C17 H2c17 109.47
C16 C17 H3c17 109.47
H1c17 C17 H2c17 109.47
H1c17 C17 H3c17 109.47
H2c17 C17 H3c17 109.47
C16 C18 H1c18 109.47
C16 C18 H2c18 109.47
C16 C18 H3c18 109.47
H1c18 C18 H2c18 109.47
H1c18 C18 H3c18 109.47
H2c18 C18 H3c18 109.47

loop_
_geom_bond_atom_site_label_1
_geom_bond_atom_site_label_2
_geom_bond_distance
P1 N2 1.7094(10)
P1 C7 1.8426(12)
P1 C10 1.8599(12)
P2 N3 1.7125(11)
P2 C13 1.8452(12)
P2 C16 1.8564(12)
N1 C1 1.3408(14)
N1 C5 1.3372(14)
N2 C1 1.3932(14)
N2 H1n2 0.870(6)
N3 C5 1.3901(15)
N3 H1n3 0.870(11)
C1 C2 1.3918(16)
C2 C3 1.3872(16)
C2 H1c2 0.96
C3 C4 1.3861(16)
C3 C6 1.5074(16)
C4 C5 1.3998(16)
C4 H1c4 0.96
C6 H1c6 0.96
C6 H2c6 0.96
C6 H3c6 0.96
C7 C8 1.5256(17)
C7 C9 1.5324(18)
C7 H1c7 0.96
C8 H1c8 0.96
C8 H2c8 0.96
C8 H3c8 0.96
C9 H1c9 0.96
C9 H2c9 0.96
C9 H3c9 0.96
C10 C11 1.5319(18)
C10 C12 1.5300(17)
C10 H1c10 0.96
C11 H1c11 0.96
C11 H2c11 0.96
C11 H3c11 0.96
C12 H1c12 0.96
C12 H2c12 0.96
C12 H3c12 0.96
C13 C14 1.5292(18)
C13 C15 1.5286(17)
C13 H1c13 0.96
C14 H1c14 0.96
C14 H2c14 0.96
C14 H3c14 0.96
C15 H1c15 0.96
C15 H2c15 0.96
C15 H3c15 0.96
C16 C17 1.5301(18)
C16 C18 1.5212(18)
C16 H1c16 0.96
C17 H1c17 0.96
C17 H2c17 0.96
C17 H3c17 0.96
C18 H1c18 0.96
C18 H2c18 0.96
C18 H3c18 0.96
